data_9005836
loop_
_publ_author_name
'Nakagiri, N.'
'Manghnani, M. H.'
'Ming, L. C.'
'Kimura, S.'

_publ_section_title
;
 Crystal structure of magnetite under pressure
 Sample: P = 0.0001 GPa
;
_journal_name_full 'Physics and Chemistry of Minerals'
_journal_page_first 238
_journal_page_last 244
_journal_paper_doi 10.1007/BF00308275
_journal_volume 13
_journal_year 1986
_chemical_formula_sum 'Fe3 O4'
_chemical_name_mineral Magnetite
_space_group_IT_number 227
_symmetry_space_group_name_Hall '-F 4vw 2vw 3'
_symmetry_space_group_name_H-M 'F d -3 m :2'
_cell_angle_alpha 90
_cell_angle_beta 90
_cell_angle_gamma 90
_cell_formula_units_Z 8
_cell_length_a 8.3949
_cell_length_b 8.3949
_cell_length_c 8.3949
_cell_volume 591.625
_database_code_amcsd 0007418
_diffrn_ambient_pressure 100
_exptl_crystal_density_diffrn 5.199
_cod_original_sg_symbol_H-M 'F d 3 m'
_cod_database_code 9005836

loop_
_space_group_symop_operation_xyz
x,y,z
x,1/2+y,1/2+z
1/2+x,y,1/2+z
1/2+x,1/2+y,z
3/4+z,1/2-x,1/4+y
3/4+z,-x,3/4+y
1/4+z,1/2-x,3/4+y
1/4+z,-x,1/4+y
3/4-y,1/2+z,1/4-x
3/4-y,+z,3/4-x
1/4-y,1/2+z,3/4-x
1/4-y,+z,1/4-x
3/4+x,1/2-y,1/4+z
3/4+x,-y,3/4+z
1/4+x,1/2-y,3/4+z
1/4+x,-y,1/4+z
3/4-z,1/2+x,1/4-y
3/4-z,+x,3/4-y
1/4-z,1/2+x,3/4-y
1/4-z,+x,1/4-y
3/4+y,1/2-z,1/4+x
3/4+y,-z,3/4+x
1/4+y,1/2-z,3/4+x
1/4+y,-z,1/4+x
3/4-x,1/2+y,1/4-z
3/4-x,+y,3/4-z
1/4-x,1/2+y,3/4-z
1/4-x,+y,1/4-z
1/2+x,3/4-z,1/4-y
1/2+x,1/4-z,3/4-y
+x,3/4-z,3/4-y
+x,1/4-z,1/4-y
1/2-z,3/4+y,1/4+x
1/2-z,1/4+y,3/4+x
-z,3/4+y,3/4+x
-z,1/4+y,1/4+x
1/2+y,3/4-x,1/4-z
1/2+y,1/4-x,3/4-z
+y,3/4-x,3/4-z
+y,1/4-x,1/4-z
1/2-x,3/4+z,1/4+y
1/2-x,1/4+z,3/4+y
-x,3/4+z,3/4+y
-x,1/4+z,1/4+y
1/2+z,3/4-y,1/4-x
1/2+z,1/4-y,3/4-x
+z,3/4-y,3/4-x
+z,1/4-y,1/4-x
1/2-y,3/4+x,1/4+z
1/2-y,1/4+x,3/4+z
-y,3/4+x,3/4+z
-y,1/4+x,1/4+z
x,1/2+z,1/2+y
x,+z,+y
1/2+x,1/2+z,+y
1/2+x,+z,1/2+y
-z,1/2-y,1/2-x
-z,-y,-x
1/2-z,1/2-y,-x
1/2-z,-y,1/2-x
y,1/2+x,1/2+z
y,+x,+z
1/2+y,1/2+x,+z
1/2+y,+x,1/2+z
-x,1/2-z,1/2-y
-x,-z,-y
1/2-x,1/2-z,-y
1/2-x,-z,1/2-y
z,1/2+y,1/2+x
z,+y,+x
1/2+z,1/2+y,+x
1/2+z,+y,1/2+x
-y,1/2-x,1/2-z
-y,-x,-z
1/2-y,1/2-x,-z
1/2-y,-x,1/2-z
3/4+z,1/4+x,1/2-y
3/4+z,3/4+x,-y
1/4+z,1/4+x,-y
1/4+z,3/4+x,1/2-y
3/4-y,1/4-z,1/2+x
3/4-y,3/4-z,+x
1/4-y,1/4-z,+x
1/4-y,3/4-z,1/2+x
3/4+x,1/4+y,1/2-z
3/4+x,3/4+y,-z
1/4+x,1/4+y,-z
1/4+x,3/4+y,1/2-z
3/4-z,1/4-x,1/2+y
3/4-z,3/4-x,+y
1/4-z,1/4-x,+y
1/4-z,3/4-x,1/2+y
3/4+y,1/4+z,1/2-x
3/4+y,3/4+z,-x
1/4+y,1/4+z,-x
1/4+y,3/4+z,1/2-x
3/4-x,1/4-y,1/2+z
3/4-x,3/4-y,+z
1/4-x,1/4-y,+z
1/4-x,3/4-y,1/2+z
-z,3/4+x,3/4+y
-z,1/4+x,1/4+y
1/2-z,3/4+x,1/4+y
1/2-z,1/4+x,3/4+y
y,3/4-z,3/4-x
y,1/4-z,1/4-x
1/2+y,3/4-z,1/4-x
1/2+y,1/4-z,3/4-x
-x,3/4+y,3/4+z
-x,1/4+y,1/4+z
1/2-x,3/4+y,1/4+z
1/2-x,1/4+y,3/4+z
z,3/4-x,3/4-y
z,1/4-x,1/4-y
1/2+z,3/4-x,1/4-y
1/2+z,1/4-x,3/4-y
-y,3/4+z,3/4+x
-y,1/4+z,1/4+x
1/2-y,3/4+z,1/4+x
1/2-y,1/4+z,3/4+x
x,3/4-y,3/4-z
x,1/4-y,1/4-z
1/2+x,3/4-y,1/4-z
1/2+x,1/4-y,3/4-z
1/4-x,1/2+z,3/4-y
1/4-x,+z,1/4-y
3/4-x,1/2+z,1/4-y
3/4-x,+z,3/4-y
1/4+z,1/2-y,3/4+x
1/4+z,-y,1/4+x
3/4+z,1/2-y,1/4+x
3/4+z,-y,3/4+x
1/4-y,1/2+x,3/4-z
1/4-y,+x,1/4-z
3/4-y,1/2+x,1/4-z
3/4-y,+x,3/4-z
1/4+x,1/2-z,3/4+y
1/4+x,-z,1/4+y
3/4+x,1/2-z,1/4+y
3/4+x,-z,3/4+y
1/4-z,1/2+y,3/4-x
1/4-z,+y,1/4-x
3/4-z,1/2+y,1/4-x
3/4-z,+y,3/4-x
1/4+y,1/2-x,3/4+z
1/4+y,-x,1/4+z
3/4+y,1/2-x,1/4+z
3/4+y,-x,3/4+z
3/4-x,3/4-z,y
3/4-x,1/4-z,1/2+y
1/4-x,3/4-z,1/2+y
1/4-x,1/4-z,y
3/4+z,3/4+y,-x
3/4+z,1/4+y,1/2-x
1/4+z,3/4+y,1/2-x
1/4+z,1/4+y,-x
3/4-y,3/4-x,z
3/4-y,1/4-x,1/2+z
1/4-y,3/4-x,1/2+z
1/4-y,1/4-x,z
3/4+x,3/4+z,-y
3/4+x,1/4+z,1/2-y
1/4+x,3/4+z,1/2-y
1/4+x,1/4+z,-y
3/4-z,3/4-y,x
3/4-z,1/4-y,1/2+x
1/4-z,3/4-y,1/2+x
1/4-z,1/4-y,x
3/4+y,3/4+x,-z
3/4+y,1/4+x,1/2-z
1/4+y,3/4+x,1/2-z
1/4+y,1/4+x,-z
-z,-x,-y
-z,1/2-x,1/2-y
1/2-z,-x,1/2-y
1/2-z,1/2-x,-y
y,z,x
y,1/2+z,1/2+x
1/2+y,z,1/2+x
1/2+y,1/2+z,x
-x,-y,-z
-x,1/2-y,1/2-z
1/2-x,-y,1/2-z
1/2-x,1/2-y,-z
z,x,y
z,1/2+x,1/2+y
1/2+z,x,1/2+y
1/2+z,1/2+x,y
-y,-z,-x
-y,1/2-z,1/2-x
1/2-y,-z,1/2-x
1/2-y,1/2-z,-x

loop_
_atom_site_label
_atom_site_fract_x
_atom_site_fract_y
_atom_site_fract_z
_atom_site_U_iso_or_equiv
Fe1 0.12500 0.12500 0.12500 0.00431
Fe2 0.50000 0.50000 0.50000 0.00583
O 0.25490 0.25490 0.25490 0.00621

loop_
_cod_changelog_entry_id
_cod_changelog_entry_author
_cod_changelog_entry_date
_cod_changelog_entry_text
1
;cod-tools version 3.10.1
Id: cif_fix_AMCSD_atom_labels 10224 2024-08-07 11:09:31Z saulius
;
2024-08-07T19:39:30+03:00
;Changed the following '_atom_site_label' values:
the first duplicated label 'Fe'  converted to 'Fe1'
duplicated label 'Fe' at index 1 converted to 'Fe2'
;

loop_
_cod_related_entry_id
_cod_related_entry_database
_cod_related_entry_code
1 ChemSpider 4937312
2 AMCSD 0007418
